data_2235029
loop_
_publ_author_name
'Fun, Hoong-Kun'
'Quah, Ching Kheng'
'Abdel-Aziz, Hatem A.'

_publ_section_title
;
 1-(5-Bromo-1-benzofuran-2-yl)ethanone
;
_journal_coeditor_code HB6772
_journal_issue 6
_journal_name_full 'Acta Crystallographica Section E'
_journal_page_first o1682
_journal_paper_doi 10.1107/S160053681201985X
_journal_volume 68
_journal_year 2012
_chemical_formula_iupac 'C10 H7 Br O2'
_chemical_formula_moiety 'C10 H7 Br O2'
_chemical_formula_sum 'C10 H7 Br O2'
_chemical_formula_weight 239.07
_chemical_name_systematic
;
1-(5-Bromo-1-benzofuran-2-yl)ethanone
;
_space_group_IT_number 61
_symmetry_cell_setting orthorhombic
_symmetry_space_group_name_Hall '-P 2ac 2ab'
_symmetry_space_group_name_H-M 'P b c a'
_atom_sites_solution_hydrogens geom
_atom_sites_solution_primary direct
_atom_sites_solution_secondary difmap
_audit_creation_method SHELXL-97
_cell_angle_alpha 90.00
_cell_angle_beta 90.00
_cell_angle_gamma 90.00
_cell_formula_units_Z 8
_cell_length_a 10.8301(2)
_cell_length_b 7.46300(10)
_cell_length_c 21.7213(3)
_cell_measurement_reflns_used 9929
_cell_measurement_temperature 100
_cell_measurement_theta_max 33.05
_cell_measurement_theta_min 2.66
_cell_volume 1755.62(5)
_computing_cell_refinement 'SAINT (Bruker, 2009)'
_computing_data_collection 'APEX2 (Bruker, 2009)'
_computing_data_reduction 'SAINT (Bruker, 2009)'
_computing_molecular_graphics 'SHELXTL (Sheldrick, 2008)'
_computing_publication_material 'SHELXTL (Sheldrick, 2008) and PLATON (Spek, 2009)'
_computing_structure_refinement 'SHELXTL (Sheldrick, 2008)'
_computing_structure_solution 'SHELXTL (Sheldrick, 2008)'
_diffrn_ambient_temperature 100
_diffrn_measured_fraction_theta_full 0.993
_diffrn_measured_fraction_theta_max 0.993
_diffrn_measurement_device_type 'Bruker SMART APEXII DUO CCD'
_diffrn_measurement_method '\f and \w scans'
_diffrn_radiation_monochromator graphite
_diffrn_radiation_source 'fine-focus sealed tube'
_diffrn_radiation_type MoK\a
_diffrn_radiation_wavelength 0.71073
_diffrn_reflns_av_R_equivalents 0.0379
_diffrn_reflns_av_sigmaI/netI 0.0191
_diffrn_reflns_limit_h_max 16
_diffrn_reflns_limit_h_min -16
_diffrn_reflns_limit_k_max 10
_diffrn_reflns_limit_k_min -11
_diffrn_reflns_limit_l_max 33
_diffrn_reflns_limit_l_min -33
_diffrn_reflns_number 43601
_diffrn_reflns_theta_full 33.14
_diffrn_reflns_theta_max 33.14
_diffrn_reflns_theta_min 1.88
_diffrn_standards_number 0
_exptl_absorpt_coefficient_mu 4.641
_exptl_absorpt_correction_T_max 0.4822
_exptl_absorpt_correction_T_min 0.3772
_exptl_absorpt_correction_type multi-scan
_exptl_absorpt_process_details '(<i>SADABS</i>; Bruker, 2009)'
_exptl_crystal_colour colourless
_exptl_crystal_density_diffrn 1.809
_exptl_crystal_density_method 'not measured'
_exptl_crystal_description block
_exptl_crystal_F_000 944
_exptl_crystal_size_max 0.261
_exptl_crystal_size_mid 0.191
_exptl_crystal_size_min 0.184
_refine_diff_density_max 0.473
_refine_diff_density_min -0.284
_refine_ls_extinction_method none
_refine_ls_goodness_of_fit_ref 1.040
_refine_ls_hydrogen_treatment constr
_refine_ls_matrix_type full
_refine_ls_number_parameters 119
_refine_ls_number_reflns 3331
_refine_ls_number_restraints 0
_refine_ls_restrained_S_all 1.040
_refine_ls_R_factor_all 0.0359
_refine_ls_R_factor_gt 0.0236
_refine_ls_shift/su_max 0.002
_refine_ls_shift/su_mean 0.001
_refine_ls_structure_factor_coef Fsqd
_refine_ls_weighting_details 'calc w=1/[\s^2^(Fo^2^)+(0.0251P)^2^+1.0553P] where P=(Fo^2^+2Fc^2^)/3'
_refine_ls_weighting_scheme calc
_refine_ls_wR_factor_gt 0.0534
_refine_ls_wR_factor_ref 0.0577
_reflns_number_gt 2689
_reflns_number_total 3331
_reflns_threshold_expression I>2\s(I)
_cod_data_source_file hb6772.cif
_cod_data_source_block I
_cod_database_code 2235029
_cod_database_fobs_code 2235029

loop_
_symmetry_equiv_pos_as_xyz
'x, y, z'
'-x+1/2, -y, z+1/2'
'-x, y+1/2, -z+1/2'
'x+1/2, -y+1/2, -z'
'-x, -y, -z'
'x-1/2, y, -z-1/2'
'x, -y-1/2, z-1/2'
'-x-1/2, y-1/2, z'

loop_
_atom_site_type_symbol
_atom_site_label
_atom_site_fract_x
_atom_site_fract_y
_atom_site_fract_z
_atom_site_U_iso_or_equiv
_atom_site_adp_type
_atom_site_calc_flag
_atom_site_refinement_flags
_atom_site_occupancy
_atom_site_symmetry_multiplicity
Br Br1 0.176439(12) 0.162250(19) 0.544115(6) 0.01904(5) Uani d . 1 1
O O1 0.36814(9) -0.10002(14) 0.30247(4) 0.01671(18) Uani d . 1 1
O O2 0.36732(9) -0.25959(15) 0.18927(5) 0.0228(2) Uani d . 1 1
C C1 0.33614(11) -0.03183(18) 0.35866(6) 0.0153(2) Uani d . 1 1
C C2 0.41792(12) 0.03133(19) 0.40293(6) 0.0177(3) Uani d . 1 1
H H2A 0.5045 0.0339 0.3961 0.021 Uiso calc R 1 1
C C3 0.36627(13) 0.09040(19) 0.45760(6) 0.0176(2) Uani d . 1 1
H H3A 0.4182 0.1340 0.4895 0.021 Uiso calc R 1 1
C C4 0.23784(12) 0.08646(19) 0.46632(6) 0.0163(2) Uani d . 1 1
C C5 0.15642(12) 0.02766(19) 0.42185(6) 0.0169(2) Uani d . 1 1
H H5A 0.0697 0.0287 0.4285 0.020 Uiso calc R 1 1
C C6 0.20783(12) -0.03389(18) 0.36629(6) 0.0151(2) Uani d . 1 1
C C7 0.15886(12) -0.10978(19) 0.31084(6) 0.0165(2) Uani d . 1 1
H H7A 0.0743 -0.1294 0.3013 0.020 Uiso calc R 1 1
C C8 0.25797(12) -0.14821(19) 0.27452(6) 0.0161(2) Uani d . 1 1
C C9 0.26702(12) -0.23368(19) 0.21372(6) 0.0171(2) Uani d . 1 1
C C10 0.14699(13) -0.2835(2) 0.18369(7) 0.0214(3) Uani d . 1 1
H H10D 0.1630 -0.3645 0.1491 0.032 Uiso calc R 1 1
H H10A 0.1059 -0.1750 0.1686 0.032 Uiso calc R 1 1
H H10B 0.0937 -0.3436 0.2138 0.032 Uiso calc R 1 1

loop_
_atom_site_aniso_label
_atom_site_aniso_U_11
_atom_site_aniso_U_22
_atom_site_aniso_U_33
_atom_site_aniso_U_12
_atom_site_aniso_U_13
_atom_site_aniso_U_23
Br1 0.02043(7) 0.02101(8) 0.01568(7) 0.00053(5) 0.00383(5) 0.00000(5)
O1 0.0123(4) 0.0231(5) 0.0147(4) -0.0003(4) 0.0008(3) -0.0005(4)
O2 0.0171(4) 0.0314(6) 0.0200(5) 0.0005(4) 0.0031(4) -0.0025(4)
C1 0.0133(5) 0.0173(6) 0.0152(5) 0.0004(4) 0.0014(4) 0.0025(5)
C2 0.0133(5) 0.0216(7) 0.0180(6) 0.0002(5) -0.0002(5) 0.0007(5)
C3 0.0157(5) 0.0190(6) 0.0183(6) 0.0003(5) -0.0021(5) 0.0011(5)
C4 0.0179(6) 0.0168(6) 0.0141(5) 0.0006(5) 0.0029(4) 0.0020(5)
C5 0.0144(6) 0.0182(6) 0.0182(6) -0.0003(5) 0.0019(4) 0.0018(5)
C6 0.0136(5) 0.0168(6) 0.0149(5) -0.0002(5) 0.0008(4) 0.0028(5)
C7 0.0134(5) 0.0192(6) 0.0170(6) -0.0004(5) -0.0008(4) 0.0022(5)
C8 0.0132(5) 0.0183(6) 0.0167(5) -0.0005(5) -0.0008(4) 0.0031(5)
C9 0.0169(6) 0.0178(6) 0.0167(6) 0.0002(5) -0.0003(5) 0.0028(5)
C10 0.0176(6) 0.0277(7) 0.0187(6) 0.0001(6) -0.0028(5) -0.0001(6)

loop_
_atom_type_symbol
_atom_type_description
_atom_type_scat_dispersion_real
_atom_type_scat_dispersion_imag
_atom_type_scat_source
C C 0.0033 0.0016 'International Tables Vol C Tables 4.2.6.8 and 6.1.1.4'
H H 0.0000 0.0000 'International Tables Vol C Tables 4.2.6.8 and 6.1.1.4'
O O 0.0106 0.0060 'International Tables Vol C Tables 4.2.6.8 and 6.1.1.4'
Br Br -0.2901 2.4595 'International Tables Vol C Tables 4.2.6.8 and 6.1.1.4'

loop_
_geom_angle_atom_site_label_1
_geom_angle_atom_site_label_2
_geom_angle_atom_site_label_3
_geom_angle
C1 O1 C8 105.63(10)
O1 C1 C2 125.63(11)
O1 C1 C6 110.70(11)
C2 C1 C6 123.67(12)
C3 C2 C1 116.36(12)
C3 C2 H2A 121.8
C1 C2 H2A 121.8
C2 C3 C4 120.61(13)
C2 C3 H3A 119.7
C4 C3 H3A 119.7
C5 C4 C3 123.05(12)
C5 C4 Br1 119.55(10)
C3 C4 Br1 117.38(10)
C4 C5 C6 116.86(12)
C4 C5 H5A 121.6
C6 C5 H5A 121.6
C1 C6 C5 119.42(12)
C1 C6 C7 105.80(11)
C5 C6 C7 134.76(12)
C8 C7 C6 106.16(11)
C8 C7 H7A 126.9
C6 C7 H7A 126.9
C7 C8 O1 111.71(12)
C7 C8 C9 131.61(12)
O1 C8 C9 116.66(11)
O2 C9 C8 121.15(12)
O2 C9 C10 122.72(13)
C8 C9 C10 116.12(12)
C9 C10 H10D 109.5
C9 C10 H10A 109.5
H10D C10 H10A 109.5
C9 C10 H10B 109.5
H10D C10 H10B 109.5
H10A C10 H10B 109.5

loop_
_geom_bond_atom_site_label_1
_geom_bond_atom_site_label_2
_geom_bond_distance
Br1 C4 1.9020(13)
O1 C1 1.3669(16)
O1 C8 1.3862(16)
O2 C9 1.2245(17)
C1 C2 1.3898(18)
C1 C6 1.3995(18)
C2 C3 1.3847(19)
C2 H2A 0.9500
C3 C4 1.4041(19)
C3 H3A 0.9500
C4 C5 1.3795(19)
C5 C6 1.4062(18)
C5 H5A 0.9500
C6 C7 1.4327(19)
C7 C8 1.3626(18)
C7 H7A 0.9500
C8 C9 1.4699(19)
C9 C10 1.5013(19)
C10 H10D 0.9800
C10 H10A 0.9800
C10 H10B 0.9800

loop_
_geom_hbond_atom_site_label_D
_geom_hbond_atom_site_label_H
_geom_hbond_atom_site_label_A
_geom_hbond_site_symmetry_A
_geom_hbond_distance_DH
_geom_hbond_distance_HA
_geom_hbond_distance_DA
_geom_hbond_angle_DHA
_geom_hbond_publ_flag
C7 H7A O2 6_556 0.95 2.45 3.3495(16) 158 yes

loop_
_geom_torsion_atom_site_label_1
_geom_torsion_atom_site_label_2
_geom_torsion_atom_site_label_3
_geom_torsion_atom_site_label_4
_geom_torsion
C8 O1 C1 C2 179.08(13)
C8 O1 C1 C6 -0.81(15)
O1 C1 C2 C3 -178.27(13)
C6 C1 C2 C3 1.6(2)
C1 C2 C3 C4 -0.5(2)
C2 C3 C4 C5 -1.0(2)
C2 C3 C4 Br1 177.76(11)
C3 C4 C5 C6 1.4(2)
Br1 C4 C5 C6 -177.32(10)
O1 C1 C6 C5 178.69(12)
C2 C1 C6 C5 -1.2(2)
O1 C1 C6 C7 0.35(15)
C2 C1 C6 C7 -179.53(13)
C4 C5 C6 C1 -0.3(2)
C4 C5 C6 C7 177.41(15)
C1 C6 C7 C8 0.26(15)
C5 C6 C7 C8 -177.71(15)
C6 C7 C8 O1 -0.78(16)
C6 C7 C8 C9 177.28(14)
C1 O1 C8 C7 1.00(15)
C1 O1 C8 C9 -177.38(12)
C7 C8 C9 O2 -178.33(15)
O1 C8 C9 O2 -0.3(2)
C7 C8 C9 C10 2.6(2)
O1 C8 C9 C10 -179.41(12)

loop_
_cod_related_entry_id
_cod_related_entry_database
_cod_related_entry_code
1 ChemSpider 615253
